data_7715533
loop_
_publ_author_name
'Kouck&#xfd;, Filip'
'Dobrovoln&#xe1;, Tereza'
'Kotek, Jan'
'C&#xed;sa&#x159;ov&#xe1;, Ivana'
'Havl&#xed;&#x10d;kov&#xe1;, Jana'
'Li&#x161;ka, Alan'
'Kub&#xed;&#x10d;ek, Vojt&#x11b;ch'
'Hermann, Petr'

_publ_section_title
;
 Transition metal complexes of the (2,2,2-trifluoroethyl)phosphinate NOTA
 analogue as potential contrast agents for <sup>19</sup>F magnetic
 resonance imaging.
;
_journal_issue 22
_journal_name_full 'Dalton transactions (Cambridge, England : 2003)'
_journal_page_first 9267
_journal_page_last 9285
_journal_paper_doi 10.1039/d4dt00507d
_journal_volume 53
_journal_year 2024
_chemical_formula_moiety 'C33 H54 Co2 F18 N6 Na3 O13 P6, 2(C3 H6 O), Br'
_chemical_formula_sum 'C39 H66 Br Co2 F18 N6 Na3 O15 P6'
_chemical_formula_weight 1653.53
_space_group_crystal_system monoclinic
_space_group_IT_number 14
_space_group_name_Hall '-P 2ybc'
_space_group_name_H-M_alt 'P 1 21/c 1'
_atom_sites_solution_hydrogens mixed
_atom_sites_solution_primary direct
_atom_sites_solution_secondary difmap
_audit_creation_method SHELXL-2017/1
_audit_update_record
;
2024-01-20 deposited with the CCDC.	2024-03-26 downloaded from the CCDC.
;
_cell_angle_alpha 90
_cell_angle_beta 93.802(2)
_cell_angle_gamma 90
_cell_formula_units_Z 4
_cell_length_a 13.7602(6)
_cell_length_b 14.0687(6)
_cell_length_c 32.8775(13)
_cell_measurement_reflns_used 7494
_cell_measurement_temperature 120(2)
_cell_measurement_theta_max 72.3900
_cell_measurement_theta_min 3.4182
_cell_volume 6350.7(5)
_computing_cell_refinement 'SAINT V8.40B (Bruker AXS LLC, 2019)'
_computing_data_collection 'Bruker Instrument Service vV6.2.16'
_computing_data_reduction 'SAINT V8.40B (Bruker AXS LLC, 2019)'
_computing_structure_refinement 'SHELXL-2017/1 (Sheldrick, 2017)'
_computing_structure_solution 'XT, VERSION 2018/2'
_diffrn_ambient_temperature 120(2)
_diffrn_detector_area_resol_mean 7.3910
_diffrn_measured_fraction_theta_full 0.938
_diffrn_measured_fraction_theta_max 0.925
_diffrn_measurement_device 'Bruker D8 VENTURE'
_diffrn_measurement_device_type '\k-geometry diffractometer'
_diffrn_measurement_method '\f and \w scans'
_diffrn_radiation_type CuK\a
_diffrn_radiation_wavelength 1.54178
_diffrn_reflns_av_unetI/netI 0.0733
_diffrn_reflns_Laue_measured_fraction_full 0.938
_diffrn_reflns_Laue_measured_fraction_max 0.925
_diffrn_reflns_limit_h_max 16
_diffrn_reflns_limit_h_min -17
_diffrn_reflns_limit_k_max 17
_diffrn_reflns_limit_k_min 0
_diffrn_reflns_limit_l_max 40
_diffrn_reflns_limit_l_min 0
_diffrn_reflns_number 15764
_diffrn_reflns_point_group_measured_fraction_full 0.938
_diffrn_reflns_point_group_measured_fraction_max 0.925
_diffrn_reflns_theta_full 67.679
_diffrn_reflns_theta_max 72.386
_diffrn_reflns_theta_min 3.219
_diffrn_source 'microfocus sealed tube'
_exptl_absorpt_coefficient_mu 7.521
_exptl_absorpt_correction_T_max 0.59
_exptl_absorpt_correction_T_min 0.22
_exptl_absorpt_correction_type multi-scan
_exptl_absorpt_process_details
;
Sevvana, M., Ruf, M., Us\'on, I., Sheldrick, G. M., and Herbst-Irmer, R. (2019)
"Non-merohedral twinning: from minerals to proteins"
Acta. Cryst. D75, 1040-1050.
doi:10.1107/S2059798319010179
;
_exptl_crystal_colour colourless-pink
_exptl_crystal_density_diffrn 1.729
_exptl_crystal_description plate
_exptl_crystal_F_000 3344
_exptl_crystal_size_max 0.260
_exptl_crystal_size_mid 0.180
_exptl_crystal_size_min 0.070
_refine_diff_density_max 1.116
_refine_diff_density_min -1.273
_refine_diff_density_rms 0.165
_refine_ls_extinction_method none
_refine_ls_goodness_of_fit_ref 1.114
_refine_ls_hydrogen_treatment constr
_refine_ls_matrix_type full
_refine_ls_number_parameters 847
_refine_ls_number_reflns 15764
_refine_ls_number_restraints 54
_refine_ls_restrained_S_all 1.113
_refine_ls_R_factor_all 0.1020
_refine_ls_R_factor_gt 0.0945
_refine_ls_shift/su_max 0.000
_refine_ls_shift/su_mean 0.000
_refine_ls_structure_factor_coef Fsqd
_refine_ls_weighting_details 'w=1/[\s^2^(Fo^2^)+(0.1194P)^2^+39.2142P] where P=(Fo^2^+2Fc^2^)/3'
_refine_ls_weighting_scheme calc
_refine_ls_wR_factor_gt 0.2563
_refine_ls_wR_factor_ref 0.2617
_reflns_Friedel_coverage 0.000
_reflns_number_gt 13905
_reflns_number_total 15764
_reflns_threshold_expression 'I > 2\s(I)'
_cod_data_source_file d4dt00507d2.cif
_cod_data_source_block conotpf4
_cod_depositor_comments
;
The following automatic conversions were performed:

data item '_exptl_absorpt_correction_type' value 'Multi-Scan' was
changed to 'multi-scan' in accordance with the
/home/data/users/saulius/crontab/automatic-downloads/rss-feeds/RSC/lib/dictionaries/cif_core.dic
dictionary named 'cif_core.dic' version 2.4.2 last updated on
2011-04-26.

Automatic conversion script
Id: cif_fix_values 8170 2020-07-09 18:12:32Z antanas 

 Adding full bibliography for 7715524--7715535.cif.
;
_cod_original_sg_symbol_H-M 'P 21/c'
_cod_database_code 7715533
_shelx_shelxl_version_number 2017/1
_shelx_space_group_comment
;
The symmetry employed for this shelxl refinement is uniquely defined
by the following loop, which should always be used as a source of
symmetry information in preference to the above space-group names.
They are only intended as comments.
;
_shelx_estimated_absorpt_t_min 0.245
_shelx_estimated_absorpt_t_max 0.621

loop_
_space_group_symop_operation_xyz
'x, y, z'
'-x, y+1/2, -z+1/2'
'-x, -y, -z'
'x, -y-1/2, z-1/2'

loop_
_atom_site_label
_atom_site_type_symbol
_atom_site_fract_x
_atom_site_fract_y
_atom_site_fract_z
_atom_site_U_iso_or_equiv
_atom_site_adp_type
_atom_site_occupancy
_atom_site_site_symmetry_order
_atom_site_calc_flag
_atom_site_refinement_flags_posn
_atom_site_refinement_flags_adp
_atom_site_refinement_flags_occupancy
_atom_site_disorder_assembly
_atom_site_disorder_group
Co1A Co 0.57450(11) 0.54648(11) 0.18550(4) 0.0235(3) Uani 1 1 d . . . . .
N1A N 0.5281(6) 0.4584(6) 0.2342(2) 0.0271(17) Uani 1 1 d . . . . .
C2A C 0.4384(7) 0.5078(7) 0.2459(3) 0.0280(19) Uani 1 1 d . . . . .
H21 H 0.456395 0.569367 0.258897 0.034 Uiso 1 1 calc R U . . .
H22 H 0.405884 0.468658 0.266017 0.034 Uiso 1 1 calc R U . . .
C3A C 0.3681(7) 0.5251(7) 0.2087(3) 0.031(2) Uani 1 1 d . . . . .
H31 H 0.339246 0.463919 0.199211 0.038 Uiso 1 1 calc R U . . .
H32 H 0.314644 0.567174 0.216378 0.038 Uiso 1 1 calc R U . . .
N4A N 0.4194(6) 0.5695(6) 0.1754(2) 0.0260(16) Uani 1 1 d . . . . .
C5A C 0.3952(7) 0.5239(7) 0.1357(3) 0.032(2) Uani 1 1 d . . . . .
H51 H 0.423424 0.561683 0.113994 0.038 Uiso 1 1 calc R U . . .
H52 H 0.323629 0.523065 0.130248 0.038 Uiso 1 1 calc R U . . .
C6A C 0.4343(7) 0.4217(7) 0.1346(3) 0.029(2) Uani 1 1 d . . . . .
H61 H 0.395520 0.380033 0.151560 0.034 Uiso 1 1 calc R U . . .
H62 H 0.428197 0.397482 0.106234 0.034 Uiso 1 1 calc R U . . .
N7A N 0.5399(6) 0.4196(6) 0.1504(2) 0.0272(16) Uani 1 1 d . . . . .
C8A C 0.5616(8) 0.3417(7) 0.1800(3) 0.033(2) Uani 1 1 d . . . . .
H81 H 0.632858 0.337249 0.186177 0.039 Uiso 1 1 calc R U . . .
H82 H 0.538682 0.280517 0.167990 0.039 Uiso 1 1 calc R U . . .
C9A C 0.5104(7) 0.3609(7) 0.2198(3) 0.0284(19) Uani 1 1 d . . . . .
H91 H 0.439487 0.350466 0.214779 0.034 Uiso 1 1 calc R U . . .
H92 H 0.535021 0.315536 0.241082 0.034 Uiso 1 1 calc R U . . .
C10A C 0.6064(7) 0.4598(7) 0.2683(3) 0.0280(19) Uani 1 1 d . . . . .
H101 H 0.654907 0.409717 0.263523 0.034 Uiso 1 1 calc R U . . .
H102 H 0.577137 0.445307 0.294308 0.034 Uiso 1 1 calc R U . . .
P1A P 0.66742(17) 0.57469(18) 0.27239(6) 0.0249(5) Uani 1 1 d . . . . .
O1A O 0.6310(5) 0.6310(4) 0.23445(18) 0.0249(13) Uani 1 1 d . . . . .
O1B O 0.7763(5) 0.5600(4) 0.27779(18) 0.0257(13) Uani 1 1 d . . . . .
C11A C 0.6274(7) 0.6404(7) 0.3157(3) 0.029(2) Uani 1 1 d . . . . .
H111 H 0.653123 0.705905 0.313857 0.035 Uiso 1 1 calc R U . . .
H112 H 0.555501 0.645070 0.312289 0.035 Uiso 1 1 calc R U . . .
C12A C 0.6525(8) 0.6062(8) 0.3573(3) 0.037(2) Uani 1 1 d . . . . .
F1A F 0.6080(6) 0.5241(5) 0.36487(19) 0.0515(18) Uani 1 1 d . . . . .
F1B F 0.7494(5) 0.5885(6) 0.36400(18) 0.0478(17) Uani 1 1 d . . . . .
F1C F 0.6296(5) 0.6672(6) 0.38607(18) 0.0481(17) Uani 1 1 d . . . . .
C20A C 0.4012(7) 0.6739(7) 0.1726(3) 0.029(2) Uani 1 1 d . . . . .
H201 H 0.394129 0.699591 0.200295 0.035 Uiso 1 1 calc R U . . .
H202 H 0.339416 0.685414 0.156211 0.035 Uiso 1 1 calc R U . . .
P2A P 0.50056(17) 0.73709(18) 0.14926(7) 0.0252(5) Uani 1 1 d . . . . .
O2A O 0.5859(5) 0.6671(4) 0.14832(19) 0.0260(13) Uani 1 1 d . . . . .
O2B O 0.5200(5) 0.8273(5) 0.17208(19) 0.0318(15) Uani 1 1 d . . . . .
C21A C 0.4662(8) 0.7640(8) 0.0953(3) 0.036(2) Uani 1 1 d . . . . .
H211 H 0.507791 0.817043 0.086970 0.043 Uiso 1 1 calc R U . . .
H212 H 0.482549 0.707852 0.078963 0.043 Uiso 1 1 calc R U . . .
C22A C 0.3646(9) 0.7895(10) 0.0841(4) 0.047(3) Uani 1 1 d . . . . .
F2A F 0.3048(5) 0.7122(6) 0.0823(2) 0.0567(19) Uani 1 1 d . . . . .
F2B F 0.3257(6) 0.8496(6) 0.1102(3) 0.062(2) Uani 1 1 d . . . . .
F2C F 0.3544(7) 0.8298(8) 0.0467(3) 0.080(3) Uani 1 1 d . . . . .
C30A C 0.6050(7) 0.4161(7) 0.1171(3) 0.0278(19) Uani 1 1 d . . . . .
H301 H 0.576067 0.453116 0.093734 0.033 Uiso 1 1 calc R U . . .
H302 H 0.611606 0.349386 0.108145 0.033 Uiso 1 1 calc R U . . .
P3A P 0.72666(18) 0.46420(17) 0.13237(7) 0.0258(5) Uani 1 1 d . . . . .
O3A O 0.7166(5) 0.5060(5) 0.17430(19) 0.0267(13) Uani 1 1 d . . . . .
O3B O 0.7598(5) 0.5284(5) 0.09984(19) 0.0313(15) Uani 1 1 d . . . . .
C31A C 0.8124(7) 0.3646(6) 0.1402(3) 0.0235(18) Uani 1 1 d . . . . .
H311 H 0.873928 0.389237 0.153482 0.028 Uiso 1 1 calc R U . . .
H312 H 0.784912 0.318769 0.159213 0.028 Uiso 1 1 calc R U . . .
C32A C 0.8353(8) 0.3125(7) 0.1024(3) 0.032(2) Uani 1 1 d . . . . .
F3A F 0.7586(5) 0.2871(5) 0.0787(2) 0.0508(18) Uani 1 1 d . . . . .
F3B F 0.8932(5) 0.3608(5) 0.07933(18) 0.0415(14) Uani 1 1 d . . . . .
F3C F 0.8830(6) 0.2308(5) 0.1124(2) 0.0479(17) Uani 1 1 d . . . . .
Co1D Co 0.90705(11) 0.83314(11) 0.18140(4) 0.0223(3) Uani 1 1 d . . . . .
N1D N 0.9688(6) 0.9224(5) 0.2295(2) 0.0231(15) Uani 1 1 d . . . . .
C2D C 1.0636(7) 0.8746(7) 0.2414(3) 0.0254(18) Uani 1 1 d . . . . .
H25 H 1.051104 0.814187 0.255578 0.030 Uiso 1 1 calc R U . . .
H26 H 1.102881 0.915913 0.260578 0.030 Uiso 1 1 calc R U . . .
C3D C 1.1202(7) 0.8546(8) 0.2044(3) 0.030(2) Uani 1 1 d . . . . .
H35 H 1.146651 0.915009 0.194320 0.035 Uiso 1 1 calc R U . . .
H36 H 1.175827 0.812424 0.212322 0.035 Uiso 1 1 calc R U . . .
N4D N 1.0579(6) 0.8085(6) 0.1707(2) 0.0252(16) Uani 1 1 d . . . . .
C5D C 1.0678(7) 0.8567(7) 0.1309(3) 0.0268(19) Uani 1 1 d . . . . .
H55 H 1.032458 0.819254 0.109112 0.032 Uiso 1 1 calc R U . . .
H56 H 1.137431 0.858035 0.125038 0.032 Uiso 1 1 calc R U . . .
C6D C 1.0291(7) 0.9565(8) 0.1298(3) 0.031(2) Uani 1 1 d . . . . .
H65 H 1.073220 0.998295 0.146754 0.037 Uiso 1 1 calc R U . . .
H66 H 1.025732 0.980768 0.101486 0.037 Uiso 1 1 calc R U . . .
N7D N 0.9296(6) 0.9576(6) 0.1457(2) 0.0256(16) Uani 1 1 d . . . . .
C8D C 0.9195(7) 1.0368(7) 0.1742(3) 0.0265(18) Uani 1 1 d . . . . .
H85 H 0.850285 1.042830 0.180391 0.032 Uiso 1 1 calc R U . . .
H86 H 0.938816 1.096656 0.161106 0.032 Uiso 1 1 calc R U . . .
C9D C 0.9815(7) 1.0232(7) 0.2138(3) 0.0263(19) Uani 1 1 d . . . . .
H95 H 0.961656 1.069432 0.234342 0.032 Uiso 1 1 calc R U . . .
H96 H 1.050796 1.034594 0.209033 0.032 Uiso 1 1 calc R U . . .
C10D C 0.9003(7) 0.9248(7) 0.2627(3) 0.0268(19) Uani 1 1 d . . . . .
H105 H 0.850475 0.974439 0.256510 0.032 Uiso 1 1 calc R U . . .
H106 H 0.936623 0.941929 0.288628 0.032 Uiso 1 1 calc R U . . .
P1D P 0.84004(17) 0.81064(18) 0.26858(6) 0.0239(4) Uani 1 1 d . . . . .
O1D O 0.8660(5) 0.7519(5) 0.23205(16) 0.0246(13) Uani 1 1 d . . . . .
O1E O 0.7336(5) 0.8249(5) 0.27329(18) 0.0283(14) Uani 1 1 d . . . . .
C11D C 0.8938(7) 0.7506(7) 0.3144(3) 0.0259(18) Uani 1 1 d . . . . .
H115 H 0.869455 0.684407 0.314150 0.031 Uiso 1 1 calc R U . . .
H116 H 0.965176 0.747558 0.312202 0.031 Uiso 1 1 calc R U . . .
C12D C 0.8760(8) 0.7925(9) 0.3544(3) 0.037(2) Uani 1 1 d . . . . .
F1D F 0.9155(7) 0.8802(6) 0.3595(2) 0.059(2) Uani 1 1 d . . . . .
F1E F 0.7788(5) 0.8060(5) 0.35961(18) 0.0439(15) Uani 1 1 d . . . . .
F1F F 0.9097(5) 0.7409(6) 0.38521(17) 0.0494(18) Uani 1 1 d . . . . .
C20D C 1.0778(7) 0.7051(7) 0.1680(3) 0.030(2) Uani 1 1 d . . . . .
H205 H 1.100630 0.680816 0.195220 0.036 Uiso 1 1 calc R U . . .
H206 H 1.130302 0.694434 0.149297 0.036 Uiso 1 1 calc R U . . .
P2D P 0.96859(17) 0.63889(17) 0.14932(7) 0.0250(5) Uani 1 1 d . . . . .
O2D O 0.8868(5) 0.7105(4) 0.1436(2) 0.0284(14) Uani 1 1 d . . . . .
O2E O 0.9559(5) 0.5589(6) 0.1774(2) 0.0338(15) Uani 1 1 d . . . . .
C21D C 0.9885(7) 0.5810(7) 0.1002(3) 0.0292(19) Uani 1 1 d . . . . .
H215 H 1.047329 0.540753 0.104590 0.035 Uiso 1 1 calc R U . . .
H216 H 0.932961 0.537477 0.094099 0.035 Uiso 1 1 calc R U . . .
C22D C 1.0005(10) 0.6370(10) 0.0635(3) 0.048(3) Uani 1 1 d . . . . .
F2D F 0.9282(7) 0.7023(5) 0.0554(2) 0.060(2) Uani 1 1 d . . . . .
F2E F 1.0836(6) 0.6866(6) 0.0652(2) 0.059(2) Uani 1 1 d . . . . .
F2F F 1.0003(6) 0.5841(5) 0.02996(19) 0.0535(19) Uani 1 1 d . . . . .
C30D C 0.8525(8) 0.9624(7) 0.1118(3) 0.033(2) Uani 1 1 d . . . . .
H305 H 0.873296 0.925830 0.088166 0.040 Uiso 1 1 calc R U . . .
H306 H 0.842614 1.029328 0.103182 0.040 Uiso 1 1 calc R U . . .
P3D P 0.73685(18) 0.91330(18) 0.12825(7) 0.0257(5) Uani 1 1 d . . . . .
O3D O 0.7615(5) 0.8728(5) 0.17093(19) 0.0282(14) Uani 1 1 d . . . . .
O3E O 0.6941(5) 0.8479(5) 0.0965(2) 0.0327(15) Uani 1 1 d . . . . .
C31D C 0.6558(7) 1.0130(7) 0.1356(3) 0.030(2) Uani 1 1 d . . . . .
H315 H 0.600326 0.990466 0.150764 0.036 Uiso 1 1 calc R U . . .
H316 H 0.691335 1.061224 0.152773 0.036 Uiso 1 1 calc R U . . .
C32D C 0.6165(9) 1.0597(9) 0.0969(3) 0.040(3) Uani 1 1 d . . . . .
F3D F 0.6856(5) 1.0806(6) 0.0715(2) 0.0512(18) Uani 1 1 d . . . . .
F3E F 0.5487(5) 1.0088(5) 0.07527(18) 0.0436(15) Uani 1 1 d . . . . .
F3F F 0.5717(5) 1.1442(5) 0.1051(2) 0.0467(16) Uani 1 1 d . . . . .
Na1 Na 0.6636(3) 0.7824(3) 0.20962(10) 0.0298(8) Uani 1 1 d . . . . .
Na2 Na 0.7264(3) 0.6872(3) 0.10218(11) 0.0326(8) Uani 1 1 d . . . . .
Na3 Na 0.8256(3) 0.5963(3) 0.21377(10) 0.0278(7) Uani 1 1 d . . . . .
Br1 Br 0.74988(9) 0.18921(8) 0.22411(3) 0.0351(2) Uani 1 1 d . . . . .
C1S C 0.5433(15) 0.760(2) -0.0165(5) 0.110(8) Uani 1 1 d D . . . .
H1S1 H 0.493318 0.718127 -0.006072 0.165 Uiso 1 1 calc R U . . .
H1S2 H 0.552643 0.743114 -0.044937 0.165 Uiso 1 1 calc R U . . .
H1S3 H 0.522463 0.825945 -0.014885 0.165 Uiso 1 1 calc R U . . .
C2S C 0.6374(11) 0.7463(13) 0.0087(4) 0.062(4) Uani 1 1 d D . . . .
O2S O 0.6471(8) 0.6880(7) 0.0355(3) 0.064(3) Uani 1 1 d D . . . .
C3S C 0.7154(19) 0.8169(19) -0.0008(6) 0.124(10) Uani 1 1 d D . . . .
H3S1 H 0.745254 0.797648 -0.025731 0.186 Uiso 1 1 calc R U . . .
H3S2 H 0.765232 0.818943 0.021905 0.186 Uiso 1 1 calc R U . . .
H3S3 H 0.686150 0.880088 -0.004664 0.186 Uiso 1 1 calc R U . . .
C1T C 0.9933(15) 0.6611(13) 0.4701(5) 0.079(5) Uani 1 1 d . . . . .
H1T1 H 0.987618 0.615016 0.447741 0.119 Uiso 1 1 calc R U . . .
H1T2 H 1.035704 0.713534 0.462818 0.119 Uiso 1 1 calc R U . . .
H1T3 H 0.928608 0.686072 0.475043 0.119 Uiso 1 1 calc R U . . .
C2T C 1.0347(12) 0.6148(10) 0.5068(4) 0.056(3) Uani 1 1 d . . . . .
O2T O 0.9883(8) 0.5851(7) 0.5333(2) 0.057(2) Uani 1 1 d . . . . .
C3T C 1.1414(12) 0.6018(17) 0.5091(6) 0.097(7) Uani 1 1 d . . . . .
H3T1 H 1.173384 0.664116 0.510553 0.145 Uiso 1 1 calc R U . . .
H3T2 H 1.160210 0.567900 0.484812 0.145 Uiso 1 1 calc R U . . .
H3T3 H 1.161569 0.564885 0.533505 0.145 Uiso 1 1 calc R U . . .
C1U C 0.227(2) 0.436(2) 0.0394(9) 0.080(9) Uani 0.60(2) 1 d . U P A 1
H1U1 H 0.251122 0.398001 0.063020 0.120 Uiso 0.60(2) 1 d R U P A 1
H1U2 H 0.198894 0.393677 0.018094 0.120 Uiso 0.60(2) 1 d R U P A 1
H1U3 H 0.177861 0.480740 0.047581 0.120 Uiso 0.60(2) 1 d R U P A 1
C2U C 0.312(3) 0.490(5) 0.0258(16) 0.071(5) Uani 0.60(2) 1 d . U P A 1
O2U O 0.3885(15) 0.4802(18) 0.0429(6) 0.075(6) Uani 0.60(2) 1 d . U P A 1
C3U C 0.266(3) 0.560(3) -0.0059(11) 0.113(14) Uani 0.60(2) 1 d . U P A 1
H3U1 H 0.207786 0.592180 0.002710 0.169 Uiso 0.60(2) 1 d R U P A 1
H3U2 H 0.251941 0.531016 -0.032729 0.169 Uiso 0.60(2) 1 d R U P A 1
H3U3 H 0.318875 0.606591 -0.007587 0.169 Uiso 0.60(2) 1 d R U P A 1
C1V C 0.202(3) 0.484(4) 0.0021(14) 0.095(17) Uani 0.40(2) 1 d D U P A 2
H1V1 H 0.205263 0.472175 -0.027097 0.142 Uiso 0.40(2) 1 d R U P A 2
H1V2 H 0.162407 0.541125 0.006042 0.142 Uiso 0.40(2) 1 d R U P A 2
H1V3 H 0.172384 0.429618 0.014992 0.142 Uiso 0.40(2) 1 d R U P A 2
C2V C 0.301(4) 0.497(7) 0.023(2) 0.071(5) Uani 0.40(2) 1 d D U P A 2
O2V O 0.329(3) 0.447(3) 0.0516(10) 0.099(12) Uani 0.40(2) 1 d D U P A 2
C3V C 0.367(3) 0.558(3) -0.0009(13) 0.077(13) Uani 0.40(2) 1 d D U P A 2
H3V1 H 0.431069 0.568073 0.013119 0.116 Uiso 0.40(2) 1 d R U P A 2
H3V2 H 0.335306 0.619484 -0.006450 0.116 Uiso 0.40(2) 1 d R U P A 2
H3V3 H 0.374116 0.524374 -0.026592 0.116 Uiso 0.40(2) 1 d R U P A 2

loop_
_atom_site_aniso_label
_atom_site_aniso_U_11
_atom_site_aniso_U_22
_atom_site_aniso_U_33
_atom_site_aniso_U_23
_atom_site_aniso_U_13
_atom_site_aniso_U_12
Co1A 0.0186(7) 0.0206(7) 0.0312(7) 0.0000(6) 0.0022(5) -0.0013(6)
N1A 0.020(4) 0.030(4) 0.031(4) 0.003(3) 0.002(3) 0.004(4)
C2A 0.022(5) 0.025(5) 0.038(4) -0.003(4) 0.010(3) -0.001(4)
C3A 0.021(5) 0.024(5) 0.050(5) 0.005(4) 0.010(4) 0.009(4)
N4A 0.021(4) 0.019(4) 0.038(4) 0.001(3) 0.001(3) -0.001(3)
C5A 0.024(5) 0.033(6) 0.038(5) -0.003(4) 0.004(4) -0.008(5)
C6A 0.024(5) 0.023(5) 0.039(5) -0.005(4) -0.002(4) 0.005(4)
N7A 0.022(4) 0.025(4) 0.035(4) -0.005(3) 0.007(3) -0.005(4)
C8A 0.028(5) 0.024(5) 0.046(5) -0.001(4) 0.004(4) -0.006(4)
C9A 0.028(5) 0.017(4) 0.040(5) -0.003(4) 0.004(4) -0.003(4)
C10A 0.034(5) 0.018(4) 0.033(4) 0.007(3) 0.005(4) 0.003(4)
P1A 0.0211(11) 0.0246(11) 0.0292(10) 0.0015(9) 0.0035(8) -0.0015(10)
O1A 0.025(3) 0.019(3) 0.032(3) -0.009(2) 0.005(2) -0.010(3)
O1B 0.024(3) 0.017(3) 0.036(3) 0.001(2) 0.002(2) 0.005(3)
C11A 0.029(5) 0.025(5) 0.033(4) 0.000(4) 0.005(4) -0.003(4)
C12A 0.035(6) 0.034(6) 0.044(5) -0.008(4) 0.014(4) -0.017(5)
F1A 0.067(5) 0.044(4) 0.045(3) 0.010(3) 0.011(3) -0.010(4)
F1B 0.045(4) 0.058(5) 0.040(3) 0.004(3) 0.001(3) 0.013(4)
F1C 0.045(4) 0.061(5) 0.040(3) -0.008(3) 0.014(3) -0.006(4)
C20A 0.019(4) 0.021(5) 0.049(5) 0.006(4) 0.008(4) 0.001(4)
P2A 0.0184(11) 0.0252(12) 0.0319(10) 0.0008(9) 0.0014(8) 0.0029(10)
O2A 0.022(3) 0.012(3) 0.043(3) 0.003(2) 0.001(3) -0.002(3)
O2B 0.027(3) 0.033(4) 0.034(3) -0.009(3) -0.001(3) -0.006(3)
C21A 0.028(5) 0.039(6) 0.040(5) 0.008(4) 0.000(4) -0.004(5)
C22A 0.040(6) 0.049(7) 0.052(6) 0.009(5) -0.005(5) -0.010(6)
F2A 0.036(4) 0.061(5) 0.071(4) -0.005(4) -0.014(3) -0.013(4)
F2B 0.040(4) 0.046(4) 0.098(6) -0.008(4) -0.006(4) 0.019(4)
F2C 0.056(5) 0.106(8) 0.074(5) 0.047(5) -0.021(4) -0.004(5)
C30A 0.026(5) 0.023(5) 0.035(4) -0.003(4) 0.003(4) -0.005(4)
P3A 0.0236(11) 0.0207(11) 0.0332(11) -0.0016(9) 0.0031(9) 0.0015(10)
O3A 0.023(3) 0.019(3) 0.040(3) -0.001(3) 0.008(3) -0.003(3)
O3B 0.027(3) 0.029(4) 0.038(3) -0.004(3) 0.007(3) 0.002(3)
C31A 0.022(4) 0.019(4) 0.031(4) 0.004(3) 0.008(3) -0.001(4)
C32A 0.034(5) 0.016(4) 0.045(5) -0.003(4) 0.004(4) 0.008(4)
F3A 0.039(4) 0.049(4) 0.065(4) -0.030(3) 0.007(3) 0.003(3)
F3B 0.042(4) 0.039(4) 0.045(3) 0.002(3) 0.013(3) 0.001(3)
F3C 0.054(4) 0.030(3) 0.061(4) 0.002(3) 0.021(3) 0.018(3)
Co1D 0.0185(7) 0.0177(7) 0.0306(7) 0.0001(6) 0.0013(5) -0.0005(6)
N1D 0.022(4) 0.014(3) 0.032(3) -0.001(3) -0.002(3) -0.005(3)
C2D 0.019(4) 0.020(4) 0.036(4) -0.001(3) -0.003(3) 0.004(4)
C3D 0.016(4) 0.034(5) 0.039(5) 0.000(4) 0.001(3) 0.000(4)
N4D 0.021(4) 0.019(4) 0.036(4) 0.003(3) 0.002(3) 0.003(3)
C5D 0.023(5) 0.028(5) 0.030(4) 0.008(4) 0.005(3) -0.002(4)
C6D 0.025(5) 0.031(5) 0.036(5) 0.003(4) -0.001(4) -0.003(4)
N7D 0.017(4) 0.023(4) 0.036(4) 0.003(3) 0.000(3) 0.000(3)
C8D 0.020(4) 0.019(4) 0.041(5) 0.004(4) 0.001(3) 0.003(4)
C9D 0.024(5) 0.019(4) 0.036(4) 0.002(3) 0.002(3) -0.005(4)
C10D 0.023(4) 0.023(4) 0.033(4) -0.008(4) -0.002(3) -0.003(4)
P1D 0.0212(11) 0.0221(10) 0.0284(10) -0.0018(9) 0.0012(8) -0.0014(10)
O1D 0.025(3) 0.025(3) 0.024(3) 0.005(2) 0.005(2) -0.003(3)
O1E 0.023(3) 0.028(3) 0.035(3) -0.004(3) 0.005(2) -0.001(3)
C11D 0.024(4) 0.021(4) 0.033(4) 0.002(3) 0.002(3) 0.001(4)
C12D 0.036(5) 0.049(7) 0.025(4) -0.004(4) 0.000(4) -0.012(5)
F1D 0.080(6) 0.052(5) 0.045(3) -0.013(3) 0.007(3) -0.037(5)
F1E 0.037(3) 0.055(4) 0.039(3) -0.008(3) 0.002(2) 0.011(3)
F1F 0.042(4) 0.070(5) 0.035(3) 0.011(3) -0.006(3) -0.005(4)
C20D 0.020(4) 0.024(5) 0.045(5) 0.007(4) -0.005(4) 0.002(4)
P2D 0.0197(11) 0.0226(11) 0.0328(10) -0.0007(9) 0.0027(8) 0.0004(10)
O2D 0.025(3) 0.015(3) 0.046(3) -0.002(3) 0.004(3) 0.005(3)
O2E 0.025(3) 0.035(4) 0.042(3) 0.003(3) 0.009(3) -0.002(3)
C21D 0.023(5) 0.025(5) 0.039(5) -0.005(4) 0.000(4) 0.003(4)
C22D 0.048(7) 0.053(8) 0.042(6) 0.006(5) 0.004(5) 0.013(6)
F2D 0.091(6) 0.042(4) 0.046(3) 0.008(3) -0.006(4) 0.024(4)
F2E 0.072(5) 0.047(4) 0.060(4) -0.010(3) 0.028(4) -0.022(4)
F2F 0.077(5) 0.045(4) 0.040(3) -0.010(3) 0.012(3) -0.015(4)
C30D 0.042(6) 0.025(5) 0.035(5) 0.008(4) 0.007(4) -0.002(5)
P3D 0.0202(11) 0.0234(11) 0.0336(11) 0.0014(9) 0.0010(8) -0.0012(10)
O3D 0.020(3) 0.025(3) 0.040(3) 0.000(3) 0.008(3) -0.002(3)
O3E 0.033(4) 0.026(4) 0.039(3) 0.000(3) -0.002(3) 0.006(3)
C31D 0.024(5) 0.028(5) 0.039(5) -0.010(4) 0.003(4) 0.001(4)
C32D 0.038(6) 0.041(6) 0.042(5) 0.003(5) 0.004(4) 0.017(5)
F3D 0.037(4) 0.062(5) 0.055(4) 0.030(3) 0.007(3) 0.009(4)
F3E 0.037(3) 0.045(4) 0.047(3) 0.008(3) -0.009(3) 0.005(3)
F3F 0.043(4) 0.026(3) 0.070(4) 0.008(3) 0.000(3) 0.016(3)
Na1 0.0251(18) 0.029(2) 0.0353(17) 0.0031(14) -0.0026(14) 0.0004(17)
Na2 0.0324(19) 0.0273(19) 0.0378(18) -0.0001(16) 0.0009(16) 0.0015(17)
Na3 0.0244(18) 0.0230(18) 0.0364(17) -0.0030(14) 0.0048(14) -0.0032(16)
Br1 0.0369(5) 0.0299(5) 0.0386(5) 0.0004(4) 0.0036(4) -0.0001(5)
C1S 0.075(13) 0.18(3) 0.072(10) 0.019(13) -0.012(9) 0.030(16)
C2S 0.052(8) 0.092(12) 0.042(6) 0.002(7) -0.001(5) 0.018(8)
O2S 0.084(8) 0.061(6) 0.044(4) -0.011(4) -0.011(4) 0.013(6)
C3S 0.13(2) 0.17(3) 0.070(11) 0.039(14) 0.015(12) -0.02(2)
C1T 0.092(14) 0.069(11) 0.079(10) 0.005(8) 0.027(9) -0.005(10)
C2T 0.079(10) 0.045(7) 0.044(6) -0.016(5) 0.013(6) -0.009(8)
O2T 0.080(7) 0.048(5) 0.045(4) -0.003(4) 0.018(4) -0.001(5)
C3T 0.050(9) 0.15(2) 0.096(12) -0.014(13) 0.009(8) -0.043(12)
C1U 0.069(14) 0.092(16) 0.078(13) -0.022(12) 0.001(11) 0.003(13)
C2U 0.075(8) 0.074(8) 0.065(6) -0.003(5) 0.000(5) 0.011(6)
O2U 0.058(10) 0.101(14) 0.065(9) -0.004(9) -0.011(8) 0.011(10)
C3U 0.12(2) 0.12(2) 0.097(17) 0.012(15) -0.002(15) 0.012(16)
C1V 0.09(2) 0.10(2) 0.09(2) -0.014(16) 0.008(16) -0.003(17)
C2V 0.075(8) 0.074(8) 0.065(6) -0.003(5) 0.000(5) 0.011(6)
O2V 0.11(2) 0.097(18) 0.083(16) 0.020(14) -0.012(14) 0.008(16)
C3V 0.067(18) 0.074(19) 0.092(19) -0.010(15) 0.010(15) 0.008(15)

loop_
_atom_type_symbol
_atom_type_description
_atom_type_scat_dispersion_real
_atom_type_scat_dispersion_imag
_atom_type_scat_source
C C 0.0181 0.0091 'International Tables Vol C Tables 4.2.6.8 and 6.1.1.4'
H H 0.0000 0.0000 'International Tables Vol C Tables 4.2.6.8 and 6.1.1.4'
Co Co -2.3653 3.6143 'International Tables Vol C Tables 4.2.6.8 and 6.1.1.4'
F F 0.0727 0.0534 'International Tables Vol C Tables 4.2.6.8 and 6.1.1.4'
N N 0.0311 0.0180 'International Tables Vol C Tables 4.2.6.8 and 6.1.1.4'
O O 0.0492 0.0322 'International Tables Vol C Tables 4.2.6.8 and 6.1.1.4'
P P 0.2955 0.4335 'International Tables Vol C Tables 4.2.6.8 and 6.1.1.4'
Br Br -0.6763 1.2805 'International Tables Vol C Tables 4.2.6.8 and 6.1.1.4'
Na Na 0.1353 0.1239 'International Tables Vol C Tables 4.2.6.8 and 6.1.1.4'

loop_
_geom_angle_atom_site_label_1
_geom_angle_atom_site_label_2
_geom_angle_atom_site_label_3
_geom_angle
_geom_angle_site_symmetry_1
_geom_angle_site_symmetry_3
_geom_angle_publ_flag
O3A Co1A O2A 90.6(3) . . ?
O3A Co1A O1A 89.2(3) . . ?
O2A Co1A O1A 87.2(3) . . ?
O3A Co1A N1A 107.5(3) . . ?
O2A Co1A N1A 158.9(3) . . ?
O1A Co1A N1A 82.5(3) . . ?
O3A Co1A N7A 81.8(3) . . ?
O2A Co1A N7A 112.2(3) . . ?
O1A Co1A N7A 158.6(3) . . ?
N1A Co1A N7A 81.7(3) . . ?
O3A Co1A N4A 159.7(3) . . ?
O2A Co1A N4A 84.3(3) . . ?
O1A Co1A N4A 110.0(3) . . ?
N1A Co1A N4A 82.1(3) . . ?
N7A Co1A N4A 82.0(3) . . ?
C9A N1A C2A 113.4(8) . . ?
C9A N1A C10A 110.4(7) . . ?
C2A N1A C10A 111.5(7) . . ?
C9A N1A Co1A 110.4(6) . . ?
C2A N1A Co1A 102.4(6) . . ?
C10A N1A Co1A 108.3(6) . . ?
N1A C2A C3A 111.0(7) . . ?
N1A C2A H21 109.4 . . ?
C3A C2A H21 109.4 . . ?
N1A C2A H22 109.4 . . ?
C3A C2A H22 109.4 . . ?
H21 C2A H22 108.0 . . ?
N4A C3A C2A 110.6(8) . . ?
N4A C3A H31 109.5 . . ?
C2A C3A H31 109.5 . . ?
N4A C3A H32 109.5 . . ?
C2A C3A H32 109.5 . . ?
H31 C3A H32 108.1 . . ?
C5A N4A C3A 112.4(8) . . ?
C5A N4A C20A 110.3(7) . . ?
C3A N4A C20A 112.1(7) . . ?
C5A N4A Co1A 103.5(6) . . ?
C3A N4A Co1A 109.7(6) . . ?
C20A N4A Co1A 108.4(6) . . ?
N4A C5A C6A 111.8(8) . . ?
N4A C5A H51 109.3 . . ?
C6A C5A H51 109.3 . . ?
N4A C5A H52 109.3 . . ?
C6A C5A H52 109.3 . . ?
H51 C5A H52 107.9 . . ?
N7A C6A C5A 109.8(8) . . ?
N7A C6A H61 109.7 . . ?
C5A C6A H61 109.7 . . ?
N7A C6A H62 109.7 . . ?
C5A C6A H62 109.7 . . ?
H61 C6A H62 108.2 . . ?
C30A N7A C8A 111.1(8) . . ?
C30A N7A C6A 111.6(7) . . ?
C8A N7A C6A 112.8(8) . . ?
C30A N7A Co1A 107.7(6) . . ?
C8A N7A Co1A 103.4(6) . . ?
C6A N7A Co1A 109.9(6) . . ?
N7A C8A C9A 110.0(8) . . ?
N7A C8A H81 109.7 . . ?
C9A C8A H81 109.7 . . ?
N7A C8A H82 109.7 . . ?
C9A C8A H82 109.7 . . ?
H81 C8A H82 108.2 . . ?
N1A C9A C8A 111.1(8) . . ?
N1A C9A H91 109.4 . . ?
C8A C9A H91 109.4 . . ?
N1A C9A H92 109.4 . . ?
C8A C9A H92 109.4 . . ?
H91 C9A H92 108.0 . . ?
N1A C10A P1A 111.7(6) . . ?
N1A C10A H101 109.3 . . ?
P1A C10A H101 109.3 . . ?
N1A C10A H102 109.3 . . ?
P1A C10A H102 109.3 . . ?
H101 C10A H102 107.9 . . ?
O1B P1A O1A 115.7(4) . . ?
O1B P1A C11A 109.1(4) . . ?
O1A P1A C11A 106.0(4) . . ?
O1B P1A C10A 109.6(4) . . ?
O1A P1A C10A 105.9(4) . . ?
C11A P1A C10A 110.4(4) . . ?
P1A O1A Co1A 114.5(4) . . ?
P1A O1A Na1 134.1(4) . . ?
Co1A O1A Na1 108.5(3) . . ?
P1A O1A Na3 81.0(3) . . ?
Co1A O1A Na3 91.5(2) . . ?
Na1 O1A Na3 82.4(2) . . ?
P1A O1B Na3 102.2(3) . . ?
C12A C11A P1A 119.9(8) . . ?
C12A C11A H111 107.3 . . ?
P1A C11A H111 107.3 . . ?
C12A C11A H112 107.3 . . ?
P1A C11A H112 107.3 . . ?
H111 C11A H112 106.9 . . ?
F1C C12A F1A 107.0(8) . . ?
F1C C12A F1B 106.2(9) . . ?
F1A C12A F1B 105.5(10) . . ?
F1C C12A C11A 113.5(10) . . ?
F1A C12A C11A 111.9(9) . . ?
F1B C12A C11A 112.2(8) . . ?
N4A C20A P2A 112.1(6) . . ?
N4A C20A H201 109.2 . . ?
P2A C20A H201 109.2 . . ?
N4A C20A H202 109.2 . . ?
P2A C20A H202 109.2 . . ?
H201 C20A H202 107.9 . . ?
O2B P2A O2A 116.4(4) . . ?
O2B P2A C20A 108.3(4) . . ?
O2A P2A C20A 106.8(4) . . ?
O2B P2A C21A 109.6(5) . . ?
O2A P2A C21A 105.1(4) . . ?
C20A P2A C21A 110.5(5) . . ?
P2A O2A Co1A 114.8(4) . . ?
P2A O2A Na2 123.5(3) . . ?
Co1A O2A Na2 121.6(3) . . ?
P2A O2A Na1 82.4(3) . . ?
Co1A O2A Na1 95.2(2) . . ?
Na2 O2A Na1 95.6(2) . . ?
P2A O2B Na1 98.8(4) . . ?
C22A C21A P2A 118.1(8) . . ?
C22A C21A H211 107.8 . . ?
P2A C21A H211 107.8 . . ?
C22A C21A H212 107.8 . . ?
P2A C21A H212 107.8 . . ?
H211 C21A H212 107.1 . . ?
F2B C22A F2C 107.1(12) . . ?
F2B C22A F2A 105.4(10) . . ?
F2C C22A F2A 105.6(10) . . ?
F2B C22A C21A 114.1(10) . . ?
F2C C22A C21A 111.7(10) . . ?
F2A C22A C21A 112.3(11) . . ?
N7A C30A P3A 112.1(6) . . ?
N7A C30A H301 109.2 . . ?
P3A C30A H301 109.2 . . ?
N7A C30A H302 109.2 . . ?
P3A C30A H302 109.2 . . ?
H301 C30A H302 107.9 . . ?
O3B P3A O3A 117.9(4) . . ?
O3B P3A C31A 109.7(4) . . ?
O3A P3A C31A 105.4(4) . . ?
O3B P3A C30A 110.0(4) . . ?
O3A P3A C30A 104.7(4) . . ?
C31A P3A C30A 108.7(4) . . ?
P3A O3A Co1A 114.1(4) . . ?
P3A O3A Na3 129.3(4) . . ?
Co1A O3A Na3 109.4(3) . . ?
P3A O3B Na2 119.7(4) . . ?
C32A C31A P3A 115.3(6) . . ?
C32A C31A H311 108.5 . . ?
P3A C31A H311 108.5 . . ?
C32A C31A H312 108.5 . . ?
P3A C31A H312 108.5 . . ?
H311 C31A H312 107.5 . . ?
F3A C32A F3B 106.8(8) . . ?
F3A C32A F3C 105.6(8) . . ?
F3B C32A F3C 106.0(8) . . ?
F3A C32A C31A 114.8(9) . . ?
F3B C32A C31A 113.2(8) . . ?
F3C C32A C31A 109.9(8) . . ?
O3D Co1D O1D 88.3(3) . . ?
O3D Co1D O2D 91.9(3) . . ?
O1D Co1D O2D 89.4(3) . . ?
O3D Co1D N7D 82.1(3) . . ?
O1D Co1D N7D 157.5(3) . . ?
O2D Co1D N7D 111.1(3) . . ?
O3D Co1D N1D 107.1(3) . . ?
O1D Co1D N1D 81.4(3) . . ?
O2D Co1D N1D 158.5(3) . . ?
N7D Co1D N1D 82.0(3) . . ?
O3D Co1D N4D 160.2(3) . . ?
O1D Co1D N4D 110.5(3) . . ?
O2D Co1D N4D 82.3(3) . . ?
N7D Co1D N4D 82.3(3) . . ?
N1D Co1D N4D 82.8(3) . . ?
C10D N1D C2D 113.6(7) . . ?
C10D N1D C9D 108.6(7) . . ?
C2D N1D C9D 112.9(7) . . ?
C10D N1D Co1D 108.3(5) . . ?
C2D N1D Co1D 103.1(5) . . ?
C9D N1D Co1D 110.1(5) . . ?
N1D C2D C3D 111.0(7) . . ?
N1D C2D H25 109.4 . . ?
C3D C2D H25 109.4 . . ?
N1D C2D H26 109.4 . . ?
C3D C2D H26 109.4 . . ?
H25 C2D H26 108.0 . . ?
N4D C3D C2D 112.0(7) . . ?
N4D C3D H35 109.2 . . ?
C2D C3D H35 109.2 . . ?
N4D C3D H36 109.2 . . ?
C2D C3D H36 109.2 . . ?
H35 C3D H36 107.9 . . ?
C20D N4D C5D 111.4(7) . . ?
C20D N4D C3D 111.7(7) . . ?
C5D N4D C3D 111.8(7) . . ?
C20D N4D Co1D 110.5(6) . . ?
C5D N4D Co1D 102.4(5) . . ?
C3D N4D Co1D 108.6(5) . . ?
N4D C5D C6D 113.2(8) . . ?
N4D C5D H55 108.9 . . ?
C6D C5D H55 108.9 . . ?
N4D C5D H56 108.9 . . ?
C6D C5D H56 108.9 . . ?
H55 C5D H56 107.8 . . ?
N7D C6D C5D 109.4(8) . . ?
N7D C6D H65 109.8 . . ?
C5D C6D H65 109.8 . . ?
N7D C6D H66 109.8 . . ?
C5D C6D H66 109.8 . . ?
H65 C6D H66 108.2 . . ?
C8D N7D C30D 110.5(7) . . ?
C8D N7D C6D 110.9(7) . . ?
C30D N7D C6D 111.2(7) . . ?
C8D N7D Co1D 104.4(5) . . ?
C30D N7D Co1D 109.0(6) . . ?
C6D N7D Co1D 110.6(6) . . ?
N7D C8D C9D 112.2(8) . . ?
N7D C8D H85 109.2 . . ?
C9D C8D H85 109.2 . . ?
N7D C8D H86 109.2 . . ?
C9D C8D H86 109.2 . . ?
H85 C8D H86 107.9 . . ?
C8D C9D N1D 109.7(7) . . ?
C8D C9D H95 109.7 . . ?
N1D C9D H95 109.7 . . ?
C8D C9D H96 109.7 . . ?
N1D C9D H96 109.7 . . ?
H95 C9D H96 108.2 . . ?
N1D C10D P1D 111.9(6) . . ?
N1D C10D H105 109.2 . . ?
P1D C10D H105 109.2 . . ?
N1D C10D H106 109.2 . . ?
P1D C10D H106 109.2 . . ?
H105 C10D H106 107.9 . . ?
O1E P1D O1D 115.9(4) . . ?
O1E P1D C10D 110.3(4) . . ?
O1D P1D C10D 105.2(4) . . ?
O1E P1D C11D 108.7(4) . . ?
O1D P1D C11D 107.1(4) . . ?
C10D P1D C11D 109.3(4) . . ?
P1D O1D Co1D 114.5(4) . . ?
P1D O1D Na3 130.6(4) . . ?
Co1D O1D Na3 112.0(3) . . ?
P1D O1D Na1 81.2(3) . . ?
Co1D O1D Na1 91.3(2) . . ?
Na3 O1D Na1 82.1(2) . . ?
P1D O1E Na1 102.8(3) . . ?
C12D C11D P1D 117.7(7) . . ?
C12D C11D H115 107.9 . . ?
P1D C11D H115 107.9 . . ?
C12D C11D H116 107.9 . . ?
P1D C11D H116 107.9 . . ?
H115 C11D H116 107.2 . . ?
F1F C12D F1D 106.9(8) . . ?
F1F C12D F1E 106.2(8) . . ?
F1D C12D F1E 104.2(10) . . ?
F1F C12D C11D 113.4(10) . . ?
F1D C12D C11D 112.7(8) . . ?
F1E C12D C11D 112.8(8) . . ?
N4D C20D P2D 111.5(6) . . ?
N4D C20D H205 109.3 . . ?
P2D C20D H205 109.3 . . ?
N4D C20D H206 109.3 . . ?
P2D C20D H206 109.3 . . ?
H205 C20D H206 108.0 . . ?
O2E P2D O2D 118.0(4) . . ?
O2E P2D C20D 107.8(4) . . ?
O2D P2D C20D 106.8(4) . . ?
O2E P2D C21D 103.9(4) . . ?
O2D P2D C21D 109.8(4) . . ?
C20D P2D C21D 110.5(5) . . ?
P2D O2D Co1D 113.5(4) . . ?
P2D O2D Na2 126.4(4) . . ?
Co1D O2D Na2 119.5(3) . . ?
P2D O2D Na3 77.9(3) . . ?
Co1D O2D Na3 91.0(2) . . ?
Na2 O2D Na3 93.7(2) . . ?
P2D O2E Na3 106.4(4) . . ?
C22D C21D P2D 121.1(8) . . ?
C22D C21D H215 107.0 . . ?
P2D C21D H215 107.0 . . ?
C22D C21D H216 107.0 . . ?
P2D C21D H216 107.0 . . ?
H215 C21D H216 106.8 . . ?
F2F C22D F2E 106.3(10) . . ?
F2F C22D F2D 104.7(9) . . ?
F2E C22D F2D 105.5(11) . . ?
F2F C22D C21D 112.9(11) . . ?
F2E C22D C21D 112.9(10) . . ?
F2D C22D C21D 113.8(10) . . ?
N7D C30D P3D 110.4(6) . . ?
N7D C30D H305 109.6 . . ?
P3D C30D H305 109.6 . . ?
N7D C30D H306 109.6 . . ?
P3D C30D H306 109.6 . . ?
H305 C30D H306 108.1 . . ?
O3E P3D O3D 117.9(4) . . ?
O3E P3D C31D 110.8(4) . . ?
O3D P3D C31D 105.4(4) . . ?
O3E P3D C30D 109.5(4) . . ?
O3D P3D C30D 105.4(4) . . ?
C31D P3D C30D 107.4(5) . . ?
P3D O3D Co1D 113.7(4) . . ?
P3D O3D Na1 127.7(4) . . ?
Co1D O3D Na1 110.6(3) . . ?
P3D O3E Na2 119.0(4) . . ?
C32D C31D P3D 114.5(7) . . ?
C32D C31D H315 108.6 . . ?
P3D C31D H315 108.6 . . ?
C32D C31D H316 108.6 . . ?
P3D C31D H316 108.6 . . ?
H315 C31D H316 107.6 . . ?
F3D C32D F3E 106.5(9) . . ?
F3D C32D F3F 106.1(10) . . ?
F3E C32D F3F 105.2(9) . . ?
F3D C32D C31D 113.2(9) . . ?
F3E C32D C31D 114.6(10) . . ?
F3F C32D C31D 110.7(9) . . ?
O3D Na1 O1E 97.7(3) . . ?
O3D Na1 O1A 146.3(3) . . ?
O1E Na1 O1A 89.9(3) . . ?
O3D Na1 O2B 93.7(3) . . ?
O1E Na1 O2B 133.5(3) . . ?
O1A Na1 O2B 104.8(3) . . ?
O3D Na1 O2A 97.7(2) . . ?
O1E Na1 O2A 158.5(3) . . ?
O1A Na1 O2A 69.1(2) . . ?
O2B Na1 O2A 60.0(2) . . ?
O3D Na1 O1D 68.3(2) . . ?
O1E Na1 O1D 57.9(2) . . ?
O1A Na1 O1D 88.8(2) . . ?
O2B Na1 O1D 161.1(3) . . ?
O2A Na1 O1D 115.1(2) . . ?
O3B Na2 O3E 173.3(3) . . ?
O3B Na2 O2S 93.1(3) . . ?
O3E Na2 O2S 81.1(3) . . ?
O3B Na2 O2D 88.6(3) . . ?
O3E Na2 O2D 94.2(3) . . ?
O2S Na2 O2D 145.3(4) . . ?
O3B Na2 O2A 94.2(3) . . ?
O3E Na2 O2A 90.4(3) . . ?
O2S Na2 O2A 103.2(4) . . ?
O2D Na2 O2A 111.2(2) . . ?
O2E Na3 O3A 94.7(3) . . ?
O2E Na3 O1B 135.7(3) . . ?
O3A Na3 O1B 99.9(3) . . ?
O2E Na3 O1D 99.8(3) . . ?
O3A Na3 O1D 143.2(3) . . ?
O1B Na3 O1D 93.0(2) . . ?
O2E Na3 O1A 161.5(3) . . ?
O3A Na3 O1A 69.0(2) . . ?
O1B Na3 O1A 58.9(2) . . ?
O1D Na3 O1A 89.4(2) . . ?
O2E Na3 O2D 56.3(2) . . ?
O3A Na3 O2D 93.9(2) . . ?
O1B Na3 O2D 160.0(3) . . ?
O1D Na3 O2D 67.5(2) . . ?
O1A Na3 O2D 114.3(2) . . ?
C2S C1S H1S1 109.5 . . ?
C2S C1S H1S2 109.5 . . ?
H1S1 C1S H1S2 109.5 . . ?
C2S C1S H1S3 109.5 . . ?
H1S1 C1S H1S3 109.5 . . ?
H1S2 C1S H1S3 109.5 . . ?
O2S C2S C1S 122.5(17) . . ?
O2S C2S C3S 123.6(15) . . ?
C1S C2S C3S 113.8(16) . . ?
C2S O2S Na2 134.3(11) . . ?
C2S C3S H3S1 109.5 . . ?
C2S C3S H3S2 109.5 . . ?
H3S1 C3S H3S2 109.5 . . ?
C2S C3S H3S3 109.5 . . ?
H3S1 C3S H3S3 109.5 . . ?
H3S2 C3S H3S3 109.5 . . ?
C2T C1T H1T1 109.5 . . ?
C2T C1T H1T2 109.5 . . ?
H1T1 C1T H1T2 109.5 . . ?
C2T C1T H1T3 109.5 . . ?
H1T1 C1T H1T3 109.5 . . ?
H1T2 C1T H1T3 109.5 . . ?
O2T C2T C1T 124.4(17) . . ?
O2T C2T C3T 120.0(16) . . ?
C1T C2T C3T 115.6(15) . . ?
C2T C3T H3T1 109.5 . . ?
C2T C3T H3T2 109.5 . . ?
H3T1 C3T H3T2 109.5 . . ?
C2T C3T H3T3 109.5 . . ?
H3T1 C3T H3T3 109.5 . . ?
H3T2 C3T H3T3 109.5 . . ?
C2U C1U H1U1 107.1 . . ?
C2U C1U H1U2 112.4 . . ?
H1U1 C1U H1U2 109.5 . . ?
C2U C1U H1U3 108.9 . . ?
H1U1 C1U H1U3 109.5 . . ?
H1U2 C1U H1U3 109.5 . . ?
O2U C2U C1U 119(3) . . ?
O2U C2U C3U 136(4) . . ?
C1U C2U C3U 104(3) . . ?
C2U C3U H3U1 113.8 . . ?
C2U C3U H3U2 113.0 . . ?
H3U1 C3U H3U2 109.5 . . ?
C2U C3U H3U3 101.3 . . ?
H3U1 C3U H3U3 109.5 . . ?
H3U2 C3U H3U3 109.5 . . ?
C2V C1V H1V1 112.2 . . ?
C2V C1V H1V2 109.9 . . ?
H1V1 C1V H1V2 109.5 . . ?
C2V C1V H1V3 106.3 . . ?
H1V1 C1V H1V3 109.5 . . ?
H1V2 C1V H1V3 109.5 . . ?
O2V C2V C1V 122(4) . . ?
O2V C2V C3V 125(4) . . ?
C1V C2V C3V 112(3) . . ?
C2V C3V H3V1 112.7 . . ?
C2V C3V H3V2 109.4 . . ?
H3V1 C3V H3V2 109.5 . . ?
C2V C3V H3V3 106.3 . . ?
H3V1 C3V H3V3 109.5 . . ?
H3V2 C3V H3V3 109.5 . . ?

loop_
_geom_bond_atom_site_label_1
_geom_bond_atom_site_label_2
_geom_bond_distance
_geom_bond_site_symmetry_2
_geom_bond_publ_flag
Co1A O3A 2.093(7) . ?
Co1A O2A 2.104(6) . ?
Co1A O1A 2.108(6) . ?
Co1A N1A 2.154(8) . ?
Co1A N7A 2.162(8) . ?
Co1A N4A 2.163(8) . ?
N1A C9A 1.467(12) . ?
N1A C2A 1.489(11) . ?
N1A C10A 1.503(12) . ?
C2A C3A 1.527(13) . ?
C2A H21 0.9900 . ?
C2A H22 0.9900 . ?
C3A N4A 1.480(12) . ?
C3A H31 0.9900 . ?
C3A H32 0.9900 . ?
N4A C5A 1.472(12) . ?
N4A C20A 1.492(11) . ?
C5A C6A 1.537(14) . ?
C5A H51 0.9900 . ?
C5A H52 0.9900 . ?
C6A N7A 1.510(12) . ?
C6A H61 0.9900 . ?
C6A H62 0.9900 . ?
N7A C30A 1.459(11) . ?
N7A C8A 1.483(13) . ?
C8A C9A 1.550(13) . ?
C8A H81 0.9900 . ?
C8A H82 0.9900 . ?
C9A H91 0.9900 . ?
C9A H92 0.9900 . ?
C10A P1A 1.823(10) . ?
C10A H101 0.9900 . ?
C10A H102 0.9900 . ?
P1A O1B 1.510(7) . ?
P1A O1A 1.533(7) . ?
P1A C11A 1.814(9) . ?
O1A Na1 2.336(7) . ?
O1A Na3 2.848(7) . ?
O1B Na3 2.311(7) . ?
C11A C12A 1.470(14) . ?
C11A H111 0.9900 . ?
C11A H112 0.9900 . ?
C12A F1C 1.330(12) . ?
C12A F1A 1.339(12) . ?
C12A F1B 1.360(13) . ?
C20A P2A 1.840(10) . ?
C20A H201 0.9900 . ?
C20A H202 0.9900 . ?
P2A O2B 1.489(7) . ?
P2A O2A 1.534(7) . ?
P2A C21A 1.844(10) . ?
O2A Na2 2.551(8) . ?
O2A Na1 2.748(7) . ?
O2B Na1 2.346(8) . ?
C21A C22A 1.467(16) . ?
C21A H211 0.9900 . ?
C21A H212 0.9900 . ?
C22A F2B 1.341(16) . ?
C22A F2C 1.353(14) . ?
C22A F2A 1.362(14) . ?
C30A P3A 1.844(10) . ?
C30A H301 0.9900 . ?
C30A H302 0.9900 . ?
P3A O3B 1.494(7) . ?
P3A O3A 1.513(6) . ?
P3A C31A 1.839(9) . ?
O3A Na3 2.300(7) . ?
O3B Na2 2.282(8) . ?
C31A C32A 1.493(12) . ?
C31A H311 0.9900 . ?
C31A H312 0.9900 . ?
C32A F3A 1.319(12) . ?
C32A F3B 1.324(12) . ?
C32A F3C 1.353(12) . ?
Co1D O3D 2.086(7) . ?
Co1D O1D 2.127(6) . ?
Co1D O2D 2.133(6) . ?
Co1D N7D 2.141(8) . ?
Co1D N1D 2.149(7) . ?
Co1D N4D 2.156(8) . ?
N1D C10D 1.489(12) . ?
N1D C2D 1.497(11) . ?
N1D C9D 1.523(11) . ?
C2D C3D 1.514(13) . ?
C2D H25 0.9900 . ?
C2D H26 0.9900 . ?
C3D N4D 1.500(12) . ?
C3D H35 0.9900 . ?
C3D H36 0.9900 . ?
N4D C20D 1.485(12) . ?
N4D C5D 1.490(11) . ?
C5D C6D 1.501(14) . ?
C5D H55 0.9900 . ?
C5D H56 0.9900 . ?
C6D N7D 1.498(12) . ?
C6D H65 0.9900 . ?
C6D H66 0.9900 . ?
N7D C8D 1.469(12) . ?
N7D C30D 1.489(12) . ?
C8D C9D 1.519(12) . ?
C8D H85 0.9900 . ?
C8D H86 0.9900 . ?
C9D H95 0.9900 . ?
C9D H96 0.9900 . ?
C10D P1D 1.824(10) . ?
C10D H105 0.9900 . ?
C10D H106 0.9900 . ?
P1D O1E 1.497(7) . ?
P1D O1D 1.520(6) . ?
P1D C11D 1.839(9) . ?
O1D Na3 2.327(7) . ?
O1D Na1 2.865(7) . ?
O1E Na1 2.324(7) . ?
C11D C12D 1.476(13) . ?
C11D H115 0.9900 . ?
C11D H116 0.9900 . ?
C12D F1F 1.307(12) . ?
C12D F1D 1.354(13) . ?
C12D F1E 1.372(13) . ?
C20D P2D 1.838(10) . ?
C20D H205 0.9900 . ?
C20D H206 0.9900 . ?
P2D O2E 1.472(7) . ?
P2D O2D 1.513(7) . ?
P2D C21D 1.845(9) . ?
O2D Na2 2.537(8) . ?
O2D Na3 2.978(8) . ?
O2E Na3 2.283(8) . ?
C21D C22D 1.461(15) . ?
C21D H215 0.9900 . ?
C21D H216 0.9900 . ?
C22D F2F 1.330(14) . ?
C22D F2E 1.338(16) . ?
C22D F2D 1.366(15) . ?
C30D P3D 1.848(11) . ?
C30D H305 0.9900 . ?
C30D H306 0.9900 . ?
P3D O3E 1.485(7) . ?
P3D O3D 1.532(7) . ?
P3D C31D 1.819(10) . ?
O3D Na1 2.297(7) . ?
O3E Na2 2.309(8) . ?
C31D C32D 1.500(14) . ?
C31D H315 0.9900 . ?
C31D H316 0.9900 . ?
C32D F3D 1.339(13) . ?
C32D F3E 1.342(14) . ?
C32D F3F 1.374(13) . ?
Na2 O2S 2.382(9) . ?
C1S C2S 1.50(2) . ?
C1S H1S1 0.9800 . ?
C1S H1S2 0.9800 . ?
C1S H1S3 0.9800 . ?
C2S O2S 1.206(18) . ?
C2S C3S 1.51(3) . ?
C3S H3S1 0.9800 . ?
C3S H3S2 0.9800 . ?
C3S H3S3 0.9800 . ?
C1T C2T 1.45(2) . ?
C1T H1T1 0.9800 . ?
C1T H1T2 0.9800 . ?
C1T H1T3 0.9800 . ?
C2T O2T 1.190(16) . ?
C2T C3T 1.48(2) . ?
C3T H3T1 0.9800 . ?
C3T H3T2 0.9800 . ?
C3T H3T3 0.9800 . ?
C1U C2U 1.48(5) . ?
C1U H1U1 0.9800 . ?
C1U H1U2 0.9800 . ?
C1U H1U3 0.9800 . ?
C2U O2U 1.17(4) . ?
C2U C3U 1.54(5) . ?
C3U H3U1 0.9800 . ?
C3U H3U2 0.9800 . ?
C3U H3U3 0.9800 . ?
C1V C2V 1.50(3) . ?
C1V H1V1 0.9800 . ?
C1V H1V2 0.9800 . ?
C1V H1V3 0.9800 . ?
C2V O2V 1.20(3) . ?
C2V C3V 1.51(3) . ?
C3V H3V1 0.9800 . ?
C3V H3V2 0.9800 . ?
C3V H3V3 0.9800 . ?
